data_7213711
loop_
_publ_author_name
'Tang, Chunying'
'Wang, Fang'
'Jia, Dingxian'
'Jiang, Wenqing'
'Zhang, Yong'

_publ_section_title
;
 Syntheses and characterizations of polymeric silver iodoplumbates, and
 iodoplumbates with lanthanide complexes
;
_journal_issue 10
_journal_name_full CrystEngComm
_journal_page_first 2016
_journal_paper_doi 10.1039/c3ce41759j
_journal_volume 16
_journal_year 2014
_chemical_formula_moiety 'C18 H54 I11 Nd O9 Pb4 S9'
_chemical_formula_sum 'C18 H54 I11 Nd O9 Pb4 S9'
_chemical_formula_weight 3072.05
_chemical_name_systematic
; 
 ? 
;
_space_group_IT_number 14
_symmetry_cell_setting monoclinic
_symmetry_Int_Tables_number 14
_symmetry_space_group_name_Hall '-P 2ybc'
_symmetry_space_group_name_H-M 'P 1 21/c 1'
_atom_sites_solution_hydrogens geom
_atom_sites_solution_primary direct
_atom_sites_solution_secondary difmap
_audit_creation_method SHELXL-97
_cell_angle_alpha 90.00
_cell_angle_beta 108.218(2)
_cell_angle_gamma 90.00
_cell_formula_units_Z 4
_cell_length_a 18.6984(19)
_cell_length_b 15.5382(12)
_cell_length_c 24.498(3)
_cell_measurement_reflns_used 17806
_cell_measurement_temperature 293(2)
_cell_measurement_theta_max 25.35
_cell_measurement_theta_min 3.2
_cell_volume 6760.9(12)
_computing_cell_refinement CrystalClear
_computing_data_collection CrystalClear
_computing_data_reduction CrystalStructure
_computing_structure_refinement 'SHELXL-97 (Sheldrick, 1997)'
_computing_structure_solution 'SHELXS-97 (Sheldrick, 1990)'
_diffrn_ambient_temperature 293(2)
_diffrn_detector_area_resol_mean 7.31
_diffrn_measured_fraction_theta_full 0.996
_diffrn_measured_fraction_theta_max 0.996
_diffrn_measurement_device_type 'Rigaku Mercury'
_diffrn_measurement_method \w
_diffrn_radiation_monochromator graphite
_diffrn_radiation_source 'fine-focus sealed tube'
_diffrn_radiation_type MoK\a
_diffrn_radiation_wavelength 0.71073
_diffrn_reflns_av_R_equivalents 0.0716
_diffrn_reflns_av_sigmaI/netI 0.0721
_diffrn_reflns_limit_h_max 22
_diffrn_reflns_limit_h_min -20
_diffrn_reflns_limit_k_max 17
_diffrn_reflns_limit_k_min -18
_diffrn_reflns_limit_l_max 26
_diffrn_reflns_limit_l_min -29
_diffrn_reflns_number 40499
_diffrn_reflns_theta_full 25.35
_diffrn_reflns_theta_max 25.35
_diffrn_reflns_theta_min 3.10
_exptl_absorpt_coefficient_mu 16.013
_exptl_absorpt_correction_T_max 0.1974
_exptl_absorpt_correction_T_min 0.0687
_exptl_absorpt_correction_type multi-scan
_exptl_absorpt_process_details 'Jacobson, R. (1998) Private communication'
_exptl_crystal_colour yellow
_exptl_crystal_density_diffrn 3.018
_exptl_crystal_density_method 'not measured'
_exptl_crystal_description prism
_exptl_crystal_F_000 5396
_exptl_crystal_size_max 0.36
_exptl_crystal_size_mid 0.18
_exptl_crystal_size_min 0.15
_refine_diff_density_max 1.670
_refine_diff_density_min -1.074
_refine_diff_density_rms 0.162
_refine_ls_extinction_coef 0.000132(14)
_refine_ls_extinction_expression Fc^*^=kFc[1+0.001xFc^2^\l^3^/sin(2\q)]^-1/4^
_refine_ls_extinction_method SHELXL
_refine_ls_goodness_of_fit_ref 1.111
_refine_ls_hydrogen_treatment constr
_refine_ls_matrix_type full
_refine_ls_number_parameters 385
_refine_ls_number_reflns 12340
_refine_ls_number_restraints 9
_refine_ls_restrained_S_all 1.112
_refine_ls_R_factor_all 0.0506
_refine_ls_R_factor_gt 0.0328
_refine_ls_shift/su_max 0.001
_refine_ls_shift/su_mean 0.000
_refine_ls_structure_factor_coef Fsqd
_refine_ls_weighting_details 'calc w=1/[\s^2^(Fo^2^)+(0.0409P)^2^+113.4895P] where P=(Fo^2^+2Fc^2^)/3'
_refine_ls_weighting_scheme calc
_refine_ls_wR_factor_gt 0.0626
_refine_ls_wR_factor_ref 0.0909
_reflns_number_gt 10193
_reflns_number_total 12340
_reflns_threshold_expression >2sigma(I)
_cod_data_source_file c3ce41759j.txt
_cod_data_source_block shelxl
_cod_original_cell_volume 6760.7(11)
_cod_database_code 7213711

loop_
_symmetry_equiv_pos_as_xyz
'x, y, z'
'-x, y+1/2, -z+1/2'
'-x, -y, -z'
'x, -y-1/2, z-1/2'

loop_
_atom_site_label
_atom_site_type_symbol
_atom_site_fract_x
_atom_site_fract_y
_atom_site_fract_z
_atom_site_U_iso_or_equiv
_atom_site_adp_type
_atom_site_occupancy
_atom_site_symmetry_multiplicity
_atom_site_calc_flag
_atom_site_refinement_flags
Pb1 Pb 0.62223(4) 0.79683(5) 0.34685(3) 0.04190(19) Uani 1 1 d .
Pb2 Pb 0.76975(4) 0.78046(5) 0.50683(3) 0.04006(19) Uani 1 1 d .
Pb3 Pb 0.90803(4) 0.78529(5) 0.67050(3) 0.04541(19) Uani 1 1 d .
Pb4 Pb 0.76292(4) 0.74238(5) 0.25720(3) 0.04597(19) Uani 1 1 d .
I1 I 0.63009(8) 0.65867(8) 0.44512(5) 0.0518(3) Uani 1 1 d .
I2 I 0.66478(7) 0.93647(8) 0.44613(5) 0.0470(3) Uani 1 1 d .
I3 I 0.45786(8) 0.83370(12) 0.31395(6) 0.0708(5) Uani 1 1 d .
I4 I 0.67078(9) 0.92054(9) 0.25420(6) 0.0553(4) Uani 1 1 d .
I5 I 0.62578(8) 0.63647(9) 0.25759(6) 0.0554(3) Uani 1 1 d .
I6 I 0.88604(8) 0.92937(9) 0.57989(6) 0.0529(3) Uani 1 1 d .
I7 I 0.90100(8) 0.64557(9) 0.57221(6) 0.0532(4) Uani 1 1 d .
I8 I 0.82673(7) 0.76697(9) 0.39648(5) 0.0497(3) Uani 1 1 d .
I9 I 1.07713(7) 0.79444(11) 0.71327(7) 0.0684(4) Uani 1 1 d .
I10 I 0.71216(7) 0.74156(8) 0.11886(5) 0.0438(3) Uani 1 1 d .
I11 I 0.86806(8) 0.58200(9) 0.26246(6) 0.0561(4) Uani 1 1 d .
Nd1 Nd 0.71893(5) 0.25668(6) 0.48338(4) 0.0456(2) Uani 1 1 d .
O1 O 0.5971(6) 0.1838(8) 0.4521(5) 0.045(3) Uani 1 1 d .
O2 O 0.6370(7) 0.3587(9) 0.4178(6) 0.0610(19) Uani 1 1 d .
O3 O 0.6604(10) 0.3443(11) 0.5395(7) 0.0557(17) Uani 1 1 d .
O4 O 0.7992(8) 0.3585(10) 0.4547(6) 0.0643(15) Uani 1 1 d .
O5 O 0.8190(8) 0.3053(11) 0.5689(7) 0.0641(17) Uani 1 1 d .
O6 O 0.8255(9) 0.1652(11) 0.4899(7) 0.0668(17) Uani 1 1 d .
O7 O 0.7085(8) 0.2006(9) 0.3892(5) 0.054(3) Uani 1 1 d .
O8 O 0.7128(7) 0.1603(9) 0.5584(6) 0.054(3) Uani 1 1 d .
S1 S 0.5577(2) 0.1225(3) 0.4818(2) 0.0481(10) Uani 1 1 d .
S2A S 0.5601(7) 0.3543(8) 0.3735(5) 0.0610(19) Uani 0.50 1 d PD
S2B S 0.5592(7) 0.3932(8) 0.3966(5) 0.0610(19) Uani 0.50 1 d PD
S3 S 0.6840(4) 0.3920(5) 0.5959(3) 0.0817(17) Uani 1 1 d .
S4 S 0.7917(3) 0.4010(4) 0.3975(3) 0.0713(15) Uani 1 1 d D
S5 S 0.9035(3) 0.3052(5) 0.5735(3) 0.0791(17) Uani 1 1 d D
S6 S 0.8676(4) 0.1558(5) 0.4458(3) 0.0738(17) Uani 1 1 d .
S7 S 0.6609(4) 0.2169(4) 0.3298(3) 0.0700(16) Uani 1 1 d .
S8 S 0.7640(2) 0.1142(3) 0.6097(2) 0.0446(11) Uani 1 1 d .
C1 C 0.5061(13) 0.1876(15) 0.5150(9) 0.068(7) Uani 1 1 d .
H1A H 0.5405 0.2239 0.5436 0.102 Uiso 1 1 calc R
H1B H 0.4781 0.1514 0.5334 0.102 Uiso 1 1 calc R
H1C H 0.4714 0.2235 0.4863 0.102 Uiso 1 1 calc R
C2 C 0.4791(11) 0.0799(15) 0.4281(10) 0.066(6) Uani 1 1 d .
H2A H 0.4517 0.1263 0.4040 0.099 Uiso 1 1 calc R
H2B H 0.4463 0.0509 0.4460 0.099 Uiso 1 1 calc R
H2C H 0.4961 0.0392 0.4048 0.099 Uiso 1 1 calc R
C3 C 0.5541(11) 0.4530(12) 0.3347(8) 0.0610(19) Uani 1 1 d D
C4A C 0.503(2) 0.393(3) 0.4145(16) 0.0610(19) Uani 0.50 1 d PD
C4B C 0.4848(18) 0.324(2) 0.3612(17) 0.0610(19) Uani 0.50 1 d PD
C5 C 0.7021(15) 0.4982(16) 0.5785(11) 0.0817(17) Uani 1 1 d .
H5A H 0.7449 0.4984 0.5642 0.123 Uiso 1 1 calc R
H5B H 0.7130 0.5340 0.6126 0.123 Uiso 1 1 calc R
H5C H 0.6582 0.5206 0.5492 0.123 Uiso 1 1 calc R
C6 C 0.6021(14) 0.4024(17) 0.6157(11) 0.0817(17) Uani 1 1 d .
H6A H 0.5632 0.4302 0.5850 0.123 Uiso 1 1 calc R
H6B H 0.6128 0.4370 0.6504 0.123 Uiso 1 1 calc R
H6C H 0.5849 0.3459 0.6229 0.123 Uiso 1 1 calc R
C7 C 0.8854(12) 0.4041(16) 0.3943(10) 0.0713(15) Uani 1 1 d .
H7A H 0.9171 0.4361 0.4269 0.107 Uiso 1 1 calc R
H7B H 0.8858 0.4319 0.3589 0.107 Uiso 1 1 calc R
H7C H 0.9045 0.3458 0.3953 0.107 Uiso 1 1 calc R
C8 C 0.7817(13) 0.5100(10) 0.4066(10) 0.0713(15) Uani 1 1 d D
H8A H 0.7334 0.5209 0.4122 0.107 Uiso 1 1 calc R
H8B H 0.7845 0.5406 0.3728 0.107 Uiso 1 1 calc R
H8C H 0.8218 0.5297 0.4401 0.107 Uiso 1 1 calc R
C9 C 0.9397(12) 0.3936(11) 0.6155(9) 0.0791(17) Uani 1 1 d D
H9A H 0.9188 0.3966 0.6470 0.119 Uiso 1 1 calc R
H9B H 0.9265 0.4454 0.5924 0.119 Uiso 1 1 calc R
H9C H 0.9940 0.3887 0.6306 0.119 Uiso 1 1 calc R
C10 C 0.9501(13) 0.2350(13) 0.6271(10) 0.0791(17) Uani 1 1 d D
H10A H 0.9400 0.2501 0.6624 0.119 Uiso 1 1 calc R
H10B H 1.0038 0.2384 0.6331 0.119 Uiso 1 1 calc R
H10C H 0.9328 0.1768 0.6160 0.119 Uiso 1 1 calc R
C11 C 0.9603(12) 0.1420(17) 0.4861(11) 0.0788(17) Uani 1 1 d .
H11A H 0.9630 0.1091 0.5203 0.118 Uiso 1 1 calc R
H11B H 0.9836 0.1978 0.4971 0.118 Uiso 1 1 calc R
H11C H 0.9866 0.1113 0.4636 0.118 Uiso 1 1 calc R
C12 C 0.8571(14) 0.0493(16) 0.4247(11) 0.0788(17) Uani 1 1 d .
H12A H 0.8644 0.0128 0.4581 0.118 Uiso 1 1 calc R
H12B H 0.8940 0.0348 0.4058 0.118 Uiso 1 1 calc R
H12C H 0.8069 0.0404 0.3982 0.118 Uiso 1 1 calc R
C13 C 0.7127(13) 0.1829(16) 0.2841(8) 0.066(6) Uani 1 1 d .
H13A H 0.7593 0.2152 0.2930 0.099 Uiso 1 1 calc R
H13B H 0.6831 0.1929 0.2443 0.099 Uiso 1 1 calc R
H13C H 0.7239 0.1220 0.2899 0.099 Uiso 1 1 calc R
C14 C 0.5907(10) 0.1321(14) 0.3129(9) 0.056(5) Uani 1 1 d .
H14A H 0.6147 0.0774 0.3263 0.084 Uiso 1 1 calc R
H14B H 0.5667 0.1296 0.2716 0.084 Uiso 1 1 calc R
H14C H 0.5531 0.1440 0.3316 0.084 Uiso 1 1 calc R
C15 C 0.7127(12) 0.0228(12) 0.6194(8) 0.055(5) Uani 1 1 d .
H15A H 0.6677 0.0413 0.6277 0.082 Uiso 1 1 calc R
H15B H 0.7437 -0.0113 0.6511 0.082 Uiso 1 1 calc R
H15C H 0.6986 -0.0115 0.5846 0.082 Uiso 1 1 calc R
C16 C 0.7587(12) 0.1751(14) 0.6704(8) 0.059(6) Uani 1 1 d .
H16A H 0.7812 0.2313 0.6701 0.089 Uiso 1 1 calc R
H16B H 0.7856 0.1450 0.7055 0.089 Uiso 1 1 calc R
H16C H 0.7063 0.1819 0.6684 0.089 Uiso 1 1 calc R
O9 O 0.8880(12) 0.8234(12) 0.2498(11) 0.060(3) Uani 1 1 d .
S9 S 0.8956(5) 0.9216(5) 0.2580(5) 0.059(3) Uani 1 1 d D
C17 C 0.9830(10) 0.9429(17) 0.2513(14) 0.063(3) Uani 1 1 d D
H17A H 1.0217 0.9297 0.2872 0.094 Uiso 1 1 calc R
H17B H 0.9860 1.0032 0.2421 0.094 Uiso 1 1 calc R
H17C H 0.9904 0.9077 0.2208 0.094 Uiso 1 1 calc R
C18 C 0.8432(13) 0.9806(17) 0.2031(15) 0.066(3) Uani 1 1 d D
H18A H 0.8373 0.9504 0.1673 0.099 Uiso 1 1 calc R
H18B H 0.8677 1.0355 0.2025 0.099 Uiso 1 1 calc R
H18C H 0.7940 0.9903 0.2075 0.099 Uiso 1 1 calc R

loop_
_atom_site_aniso_label
_atom_site_aniso_U_11
_atom_site_aniso_U_22
_atom_site_aniso_U_33
_atom_site_aniso_U_23
_atom_site_aniso_U_13
_atom_site_aniso_U_12
Pb1 0.0442(4) 0.0501(5) 0.0318(4) -0.0007(3) 0.0125(3) 0.0017(3)
Pb2 0.0458(4) 0.0443(4) 0.0287(3) -0.0006(3) 0.0097(3) 0.0034(3)
Pb3 0.0477(4) 0.0449(4) 0.0346(4) -0.0001(3) 0.0097(3) 0.0012(3)
Pb4 0.0449(4) 0.0432(4) 0.0436(4) -0.0017(3) 0.0147(3) 0.0005(3)
I1 0.0685(8) 0.0419(8) 0.0452(7) -0.0032(5) 0.0180(6) -0.0053(6)
I2 0.0525(7) 0.0388(7) 0.0470(7) -0.0023(5) 0.0118(6) 0.0051(6)
I3 0.0446(8) 0.1121(14) 0.0530(8) -0.0012(8) 0.0116(7) 0.0069(8)
I4 0.0596(10) 0.0474(8) 0.0583(8) 0.0103(6) 0.0277(8) 0.0155(7)
I5 0.0580(8) 0.0603(9) 0.0502(7) -0.0069(6) 0.0204(6) -0.0141(7)
I6 0.0602(8) 0.0472(8) 0.0518(8) 0.0050(6) 0.0182(7) 0.0025(6)
I7 0.0556(8) 0.0490(8) 0.0552(8) -0.0020(6) 0.0161(7) 0.0164(7)
I8 0.0485(7) 0.0722(9) 0.0299(6) -0.0011(6) 0.0144(5) 0.0012(6)
I9 0.0375(7) 0.0875(12) 0.0753(10) 0.0040(8) 0.0105(7) 0.0037(7)
I10 0.0437(6) 0.0601(8) 0.0289(6) 0.0015(5) 0.0132(5) 0.0032(6)
I11 0.0692(9) 0.0474(8) 0.0503(8) 0.0096(6) 0.0167(7) 0.0114(7)
Nd1 0.0448(5) 0.0463(5) 0.0448(5) 0.0022(4) 0.0140(4) -0.0002(4)
O1 0.044(7) 0.053(8) 0.043(7) 0.009(6) 0.024(6) -0.005(6)
O2 0.056(3) 0.054(5) 0.065(5) 0.017(3) 0.006(4) 0.001(4)
O3 0.045(4) 0.073(4) 0.060(4) -0.021(3) 0.032(3) -0.005(3)
O4 0.070(3) 0.052(4) 0.070(3) 0.018(3) 0.020(3) -0.015(3)
O5 0.055(3) 0.056(5) 0.074(4) 0.021(3) 0.002(3) -0.009(3)
O6 0.076(3) 0.080(4) 0.048(4) 0.013(3) 0.023(3) 0.015(3)
O7 0.062(8) 0.059(9) 0.042(7) -0.001(6) 0.018(7) -0.002(7)
O8 0.048(7) 0.062(9) 0.054(8) 0.017(7) 0.018(7) -0.004(7)
S1 0.055(2) 0.042(3) 0.046(3) 0.001(2) 0.013(2) -0.003(2)
S2A 0.056(3) 0.054(5) 0.065(5) 0.017(3) 0.006(4) 0.001(4)
S2B 0.056(3) 0.054(5) 0.065(5) 0.017(3) 0.006(4) 0.001(4)
S3 0.095(4) 0.073(4) 0.080(4) -0.021(3) 0.032(3) -0.005(3)
S4 0.070(3) 0.072(4) 0.070(3) 0.018(3) 0.020(3) -0.015(3)
S5 0.055(3) 0.096(5) 0.074(4) 0.021(3) 0.002(3) -0.009(3)
S6 0.076(3) 0.080(4) 0.058(4) 0.013(3) 0.013(3) 0.005(3)
S7 0.070(4) 0.083(5) 0.058(4) -0.004(3) 0.022(3) -0.001(3)
S8 0.038(2) 0.043(3) 0.050(3) 0.006(2) 0.009(2) 0.003(2)
C1 0.085(16) 0.074(16) 0.065(14) -0.023(12) 0.056(13) -0.008(13)
C2 0.044(11) 0.064(15) 0.086(16) -0.016(12) 0.016(11) -0.013(11)
C3 0.056(3) 0.054(5) 0.065(5) 0.017(3) 0.006(4) 0.001(4)
C4A 0.056(3) 0.054(5) 0.065(5) 0.017(3) 0.006(4) 0.001(4)
C4B 0.056(3) 0.054(5) 0.065(5) 0.017(3) 0.006(4) 0.001(4)
C5 0.095(4) 0.073(4) 0.080(4) -0.021(3) 0.032(3) -0.005(3)
C6 0.095(4) 0.073(4) 0.080(4) -0.021(3) 0.032(3) -0.005(3)
C7 0.070(3) 0.072(4) 0.070(3) 0.018(3) 0.020(3) -0.015(3)
C8 0.070(3) 0.072(4) 0.070(3) 0.018(3) 0.020(3) -0.015(3)
C9 0.055(3) 0.096(5) 0.074(4) 0.021(3) 0.002(3) -0.009(3)
C10 0.055(3) 0.096(5) 0.074(4) 0.021(3) 0.002(3) -0.009(3)
C11 0.076(3) 0.080(4) 0.098(4) 0.013(3) 0.053(3) 0.015(3)
C12 0.076(3) 0.080(4) 0.098(4) 0.013(3) 0.053(3) 0.015(3)
C13 0.077(15) 0.085(17) 0.039(11) -0.001(11) 0.023(11) -0.001(13)
C14 0.035(10) 0.072(15) 0.057(12) -0.002(11) 0.007(9) 0.000(10)
C15 0.070(13) 0.043(12) 0.052(12) -0.002(9) 0.020(11) -0.010(10)
C16 0.065(13) 0.068(15) 0.045(11) -0.004(10) 0.017(11) -0.017(11)
O9 0.072(6) 0.047(4) 0.060(8) -0.001(4) 0.019(6) -0.018(4)
S9 0.065(6) 0.049(4) 0.066(8) -0.001(4) 0.021(6) -0.018(4)
C17 0.069(6) 0.057(4) 0.058(8) -0.001(4) 0.009(6) -0.018(4)
C18 0.057(6) 0.061(4) 0.069(8) -0.001(4) 0.011(6) -0.018(4)

loop_
_atom_type_symbol
_atom_type_description
_atom_type_scat_dispersion_real
_atom_type_scat_dispersion_imag
_atom_type_scat_source
C C 0.0033 0.0016 'International Tables Vol C Tables 4.2.6.8 and 6.1.1.4'
H H 0.0000 0.0000 'International Tables Vol C Tables 4.2.6.8 and 6.1.1.4'
O O 0.0106 0.0060 'International Tables Vol C Tables 4.2.6.8 and 6.1.1.4'
I I -0.4742 1.8119 'International Tables Vol C Tables 4.2.6.8 and 6.1.1.4'
Pb Pb -3.3944 10.1111 'International Tables Vol C Tables 4.2.6.8 and 6.1.1.4'
Nd Nd -0.1943 3.0179 'International Tables Vol C Tables 4.2.6.8 and 6.1.1.4'
S S 0.1246 0.1234 'International Tables Vol C Tables 4.2.6.8 and 6.1.1.4'

loop_
_geom_angle_atom_site_label_1
_geom_angle_atom_site_label_2
_geom_angle_atom_site_label_3
_geom_angle
_geom_angle_site_symmetry_1
_geom_angle_site_symmetry_3
I3 Pb1 I2 93.79(4) . .
I3 Pb1 I1 97.68(4) . .
I2 Pb1 I1 86.58(4) . .
I3 Pb1 I4 100.58(5) . .
I2 Pb1 I4 94.12(4) . .
I1 Pb1 I4 161.63(4) . .
I3 Pb1 I5 101.36(4) . .
I2 Pb1 I5 164.69(4) . .
I1 Pb1 I5 89.22(4) . .
I4 Pb1 I5 85.31(4) . .
I2 Pb2 I1 86.36(4) . .
I2 Pb2 I8 88.56(4) . .
I1 Pb2 I8 90.01(4) . .
I2 Pb2 I7 169.85(4) . .
I1 Pb2 I7 103.36(4) . .
I8 Pb2 I7 88.54(4) . .
I2 Pb2 I10 98.94(4) . 4_576
I1 Pb2 I10 84.27(4) . 4_576
I8 Pb2 I10 170.24(4) . 4_576
I7 Pb2 I10 85.11(4) . 4_576
I2 Pb2 I6 85.68(4) . .
I1 Pb2 I6 167.34(4) . .
I8 Pb2 I6 99.61(4) . .
I7 Pb2 I6 85.21(4) . .
I10 Pb2 I6 87.25(4) 4_576 .
O9 Pb3 I9 98.4(5) 4_576 .
O9 Pb3 I6 163.3(4) 4_576 .
I9 Pb3 I6 96.05(4) . .
O9 Pb3 I7 97.8(4) 4_576 .
I9 Pb3 I7 94.89(4) . .
I6 Pb3 I7 89.21(4) . .
O9 Pb3 I11 77.7(4) 4_576 4_576
I9 Pb3 I11 99.79(4) . 4_576
I6 Pb3 I11 91.71(4) . 4_576
I7 Pb3 I11 165.11(4) . 4_576
O9 Pb4 I5 174.0(5) . .
O9 Pb4 I11 80.2(4) . .
I5 Pb4 I11 95.02(4) . .
O9 Pb4 I10 84.7(5) . .
I5 Pb4 I10 91.70(4) . .
I11 Pb4 I10 90.84(4) . .
O9 Pb4 I4 93.7(4) . .
I5 Pb4 I4 91.11(4) . .
I11 Pb4 I4 173.78(5) . .
I10 Pb4 I4 89.99(4) . .
O9 Pb4 I8 88.5(5) . .
I5 Pb4 I8 95.33(4) . .
I11 Pb4 I8 91.74(4) . .
I10 Pb4 I8 172.27(4) . .
I4 Pb4 I8 86.67(4) . .
Pb1 I1 Pb2 78.28(3) . .
Pb1 I2 Pb2 78.88(3) . .
Pb4 I4 Pb1 75.34(3) . .
Pb4 I5 Pb1 77.74(4) . .
Pb3 I6 Pb2 78.36(4) . .
Pb3 I7 Pb2 77.34(3) . .
Pb2 I8 Pb4 141.17(5) . .
Pb4 I10 Pb2 144.97(4) . 4_575
Pb4 I11 Pb3 75.53(3) . 4_575
O8 Nd1 O6 79.5(5) . .
O8 Nd1 O7 119.8(5) . .
O6 Nd1 O7 70.7(5) . .
O8 Nd1 O3 77.2(5) . .
O6 Nd1 O3 143.5(6) . .
O7 Nd1 O3 145.8(5) . .
O8 Nd1 O2 137.9(4) . .
O6 Nd1 O2 139.9(5) . .
O7 Nd1 O2 76.0(5) . .
O3 Nd1 O2 72.9(6) . .
O8 Nd1 O4 144.0(5) . .
O6 Nd1 O4 80.3(5) . .
O7 Nd1 O4 80.3(5) . .
O3 Nd1 O4 103.1(6) . .
O2 Nd1 O4 72.7(5) . .
O8 Nd1 O1 71.8(4) . .
O6 Nd1 O1 114.7(5) . .
O7 Nd1 O1 75.2(4) . .
O3 Nd1 O1 84.0(5) . .
O2 Nd1 O1 76.2(4) . .
O4 Nd1 O1 144.2(4) . .
O8 Nd1 O5 75.2(5) . .
O6 Nd1 O5 74.4(6) . .
O7 Nd1 O5 137.7(5) . .
O3 Nd1 O5 72.7(6) . .
O2 Nd1 O5 121.3(5) . .
O4 Nd1 O5 70.8(5) . .
O1 Nd1 O5 143.0(4) . .
S1 O1 Nd1 133.2(7) . .
S2B O2 S2A 32.2(6) . .
S2B O2 Nd1 144.5(9) . .
S2A O2 Nd1 135.1(9) . .
S3 O3 Nd1 137.8(10) . .
S4 O4 Nd1 131.6(9) . .
S5 O5 Nd1 123.5(10) . .
S6 O6 Nd1 127.4(9) . .
S7 O7 Nd1 136.6(8) . .
S8 O8 Nd1 140.1(7) . .
O1 S1 C1 106.2(9) . .
O1 S1 C2 107.0(9) . .
C1 S1 C2 96.4(11) . .
O2 S2A C4A 100.6(16) . .
O2 S2A C3 103.4(11) . .
C4A S2A C3 93.6(16) . .
O2 S2B C4B 119.5(17) . .
O2 S2B C3 106.1(11) . .
C4B S2B C3 94.3(16) . .
O3 S3 C6 105.5(11) . .
O3 S3 C5 105.2(11) . .
C6 S3 C5 103.3(12) . .
O4 S4 C8 106.9(11) . .
O4 S4 C7 104.2(10) . .
C8 S4 C7 97.3(11) . .
O5 S5 C10 108.6(10) . .
O5 S5 C9 104.1(11) . .
C10 S5 C9 92.3(9) . .
O6 S6 C11 104.8(11) . .
O6 S6 C12 105.5(10) . .
C11 S6 C12 93.0(13) . .
O7 S7 C13 107.1(9) . .
O7 S7 C14 105.8(9) . .
C13 S7 C14 98.0(11) . .
O8 S8 C15 105.3(9) . .
O8 S8 C16 104.9(9) . .
C15 S8 C16 98.0(9) . .
S1 C1 H1A 109.5 . .
S1 C1 H1B 109.5 . .
H1A C1 H1B 109.5 . .
S1 C1 H1C 109.5 . .
H1A C1 H1C 109.5 . .
H1B C1 H1C 109.5 . .
S1 C2 H2A 109.5 . .
S1 C2 H2B 109.5 . .
H2A C2 H2B 109.5 . .
S1 C2 H2C 109.5 . .
H2A C2 H2C 109.5 . .
H2B C2 H2C 109.5 . .
S2B C3 S2A 27.1(5) . .
S3 C5 H5A 109.5 . .
S3 C5 H5B 109.5 . .
H5A C5 H5B 109.5 . .
S3 C5 H5C 109.5 . .
H5A C5 H5C 109.5 . .
H5B C5 H5C 109.5 . .
S3 C6 H6A 109.5 . .
S3 C6 H6B 109.5 . .
H6A C6 H6B 109.5 . .
S3 C6 H6C 109.5 . .
H6A C6 H6C 109.5 . .
H6B C6 H6C 109.5 . .
S4 C7 H7A 109.5 . .
S4 C7 H7B 109.5 . .
H7A C7 H7B 109.5 . .
S4 C7 H7C 109.5 . .
H7A C7 H7C 109.5 . .
H7B C7 H7C 109.5 . .
S4 C8 H8A 109.5 . .
S4 C8 H8B 109.5 . .
H8A C8 H8B 109.5 . .
S4 C8 H8C 109.5 . .
H8A C8 H8C 109.5 . .
H8B C8 H8C 109.5 . .
S5 C9 H9A 109.5 . .
S5 C9 H9B 109.5 . .
H9A C9 H9B 109.5 . .
S5 C9 H9C 109.5 . .
H9A C9 H9C 109.5 . .
H9B C9 H9C 109.5 . .
S5 C10 H10A 109.5 . .
S5 C10 H10B 109.5 . .
H10A C10 H10B 109.5 . .
S5 C10 H10C 109.5 . .
H10A C10 H10C 109.5 . .
H10B C10 H10C 109.5 . .
S6 C11 H11A 109.5 . .
S6 C11 H11B 109.5 . .
H11A C11 H11B 109.5 . .
S6 C11 H11C 109.5 . .
H11A C11 H11C 109.5 . .
H11B C11 H11C 109.5 . .
S6 C12 H12A 109.5 . .
S6 C12 H12B 109.5 . .
H12A C12 H12B 109.5 . .
S6 C12 H12C 109.5 . .
H12A C12 H12C 109.5 . .
H12B C12 H12C 109.5 . .
S7 C13 H13A 109.5 . .
S7 C13 H13B 109.5 . .
H13A C13 H13B 109.5 . .
S7 C13 H13C 109.5 . .
H13A C13 H13C 109.5 . .
H13B C13 H13C 109.5 . .
S7 C14 H14A 109.5 . .
S7 C14 H14B 109.5 . .
H14A C14 H14B 109.5 . .
S7 C14 H14C 109.5 . .
H14A C14 H14C 109.5 . .
H14B C14 H14C 109.5 . .
S8 C15 H15A 109.5 . .
S8 C15 H15B 109.5 . .
H15A C15 H15B 109.5 . .
S8 C15 H15C 109.5 . .
H15A C15 H15C 109.5 . .
H15B C15 H15C 109.5 . .
S8 C16 H16A 109.5 . .
S8 C16 H16B 109.5 . .
H16A C16 H16B 109.5 . .
S8 C16 H16C 109.5 . .
H16A C16 H16C 109.5 . .
H16B C16 H16C 109.5 . .
S9 O9 Pb3 133.5(13) . 4_575
S9 O9 Pb4 119.8(12) . .
Pb3 O9 Pb4 94.3(6) 4_575 .
O9 S9 C18 115.6(15) . .
O9 S9 C17 103.2(13) . .
C18 S9 C17 98.8(12) . .
S9 C17 H17A 109.5 . .
S9 C17 H17B 109.5 . .
H17A C17 H17B 109.5 . .
S9 C17 H17C 109.5 . .
H17A C17 H17C 109.5 . .
H17B C17 H17C 109.5 . .
S9 C18 H18A 109.5 . .
S9 C18 H18B 109.5 . .
H18A C18 H18B 109.5 . .
S9 C18 H18C 109.5 . .
H18A C18 H18C 109.5 . .
H18B C18 H18C 109.5 . .

loop_
_geom_bond_atom_site_label_1
_geom_bond_atom_site_label_2
_geom_bond_distance
_geom_bond_site_symmetry_2
Pb1 I3 2.9792(16) .
Pb1 I2 3.1696(14) .
Pb1 I1 3.1945(15) .
Pb1 I4 3.3103(15) .
Pb1 I5 3.3294(15) .
Pb2 I2 3.1804(14) .
Pb2 I1 3.1964(15) .
Pb2 I8 3.2074(13) .
Pb2 I7 3.2441(15) .
Pb2 I10 3.2644(13) 4_576
Pb2 I6 3.2943(16) .
Pb3 O9 2.69(2) 4_576
Pb3 I9 3.0073(15) .
Pb3 I6 3.0883(15) .
Pb3 I7 3.2141(15) .
Pb3 I11 3.3076(15) 4_576
Pb4 O9 2.712(19) .
Pb4 I5 3.0494(15) .
Pb4 I11 3.1518(15) .
Pb4 I10 3.2211(13) .
Pb4 I4 3.2492(15) .
Pb4 I8 3.2659(13) .
I10 Pb2 3.2644(13) 4_575
I11 Pb3 3.3076(15) 4_575
Nd1 O8 2.401(12) .
Nd1 O6 2.412(15) .
Nd1 O7 2.415(12) .
Nd1 O3 2.426(15) .
Nd1 O2 2.429(13) .
Nd1 O4 2.431(14) .
Nd1 O1 2.443(12) .
Nd1 O5 2.451(16) .
O1 S1 1.522(12) .
O2 S2B 1.484(18) .
O2 S2A 1.507(18) .
O3 S3 1.508(16) .
O4 S4 1.516(15) .
O5 S5 1.549(16) .
O6 S6 1.529(15) .
O7 S7 1.472(14) .
O8 S8 1.502(13) .
S1 C1 1.761(19) .
S1 C2 1.77(2) .
S2A C4A 1.782(19) .
S2A C3 1.790(15) .
S2B C4B 1.752(19) .
S2B C3 1.755(15) .
S3 C6 1.75(2) .
S3 C5 1.76(3) .
S4 C8 1.725(16) .
S4 C7 1.78(2) .
S5 C10 1.72(2) .
S5 C9 1.722(15) .
S6 C11 1.72(2) .
S6 C12 1.73(3) .
S7 C13 1.78(2) .
S7 C14 1.81(2) .
S8 C15 1.770(19) .
S8 C16 1.79(2) .
C1 H1A 0.9700 .
C1 H1B 0.9700 .
C1 H1C 0.9700 .
C2 H2A 0.9700 .
C2 H2B 0.9700 .
C2 H2C 0.9700 .
C5 H5A 0.9700 .
C5 H5B 0.9700 .
C5 H5C 0.9700 .
C6 H6A 0.9700 .
C6 H6B 0.9700 .
C6 H6C 0.9700 .
C7 H7A 0.9700 .
C7 H7B 0.9700 .
C7 H7C 0.9700 .
C8 H8A 0.9700 .
C8 H8B 0.9700 .
C8 H8C 0.9700 .
C9 H9A 0.9700 .
C9 H9B 0.9700 .
C9 H9C 0.9700 .
C10 H10A 0.9700 .
C10 H10B 0.9700 .
C10 H10C 0.9700 .
C11 H11A 0.9700 .
C11 H11B 0.9700 .
C11 H11C 0.9700 .
C12 H12A 0.9700 .
C12 H12B 0.9700 .
C12 H12C 0.9700 .
C13 H13A 0.9700 .
C13 H13B 0.9700 .
C13 H13C 0.9700 .
C14 H14A 0.9700 .
C14 H14B 0.9700 .
C14 H14C 0.9700 .
C15 H15A 0.9700 .
C15 H15B 0.9700 .
C15 H15C 0.9700 .
C16 H16A 0.9700 .
C16 H16B 0.9700 .
C16 H16C 0.9700 .
O9 S9 1.539(19) .
O9 Pb3 2.69(2) 4_575
S9 C18 1.67(3) .
S9 C17 1.724(16) .
C17 H17A 0.9700 .
C17 H17B 0.9700 .
C17 H17C 0.9700 .
C18 H18A 0.9700 .
C18 H18B 0.9700 .
C18 H18C 0.9700 .

loop_
_geom_torsion_atom_site_label_1
_geom_torsion_atom_site_label_2
_geom_torsion_atom_site_label_3
_geom_torsion_atom_site_label_4
_geom_torsion
_geom_torsion_site_symmetry_1
_geom_torsion_site_symmetry_4
I3 Pb1 I1 Pb2 -133.05(4) . .
I2 Pb1 I1 Pb2 -39.68(3) . .
I4 Pb1 I1 Pb2 53.09(14) . .
I5 Pb1 I1 Pb2 125.59(4) . .
I2 Pb2 I1 Pb1 39.53(3) . .
I8 Pb2 I1 Pb1 -49.02(4) . .
I7 Pb2 I1 Pb1 -137.53(4) . .
I10 Pb2 I1 Pb1 138.90(4) 4_576 .
I6 Pb2 I1 Pb1 90.71(18) . .
I3 Pb1 I2 Pb2 137.30(4) . .
I1 Pb1 I2 Pb2 39.82(3) . .
I4 Pb1 I2 Pb2 -121.79(4) . .
I5 Pb1 I2 Pb2 -34.51(16) . .
I1 Pb2 I2 Pb1 -39.80(3) . .
I8 Pb2 I2 Pb1 50.31(3) . .
I7 Pb2 I2 Pb1 123.7(2) . .
I10 Pb2 I2 Pb1 -123.41(3) 4_576 .
I6 Pb2 I2 Pb1 150.06(4) . .
O9 Pb4 I4 Pb1 -141.8(5) . .
I5 Pb4 I4 Pb1 41.75(4) . .
I11 Pb4 I4 Pb1 -128.8(4) . .
I10 Pb4 I4 Pb1 133.45(4) . .
I8 Pb4 I4 Pb1 -53.52(3) . .
I3 Pb1 I4 Pb4 -138.42(4) . .
I2 Pb1 I4 Pb4 126.94(4) . .
I1 Pb1 I4 Pb4 35.39(14) . .
I5 Pb1 I4 Pb4 -37.72(3) . .
O9 Pb4 I5 Pb1 175(5) . .
I11 Pb4 I5 Pb1 138.03(4) . .
I10 Pb4 I5 Pb1 -130.97(4) . .
I4 Pb4 I5 Pb1 -40.95(4) . .
I8 Pb4 I5 Pb1 45.81(4) . .
I3 Pb1 I5 Pb4 140.07(4) . .
I2 Pb1 I5 Pb4 -48.27(16) . .
I1 Pb1 I5 Pb4 -122.26(4) . .
I4 Pb1 I5 Pb4 40.19(4) . .
O9 Pb3 I6 Pb2 -75.0(17) 4_576 .
I9 Pb3 I6 Pb2 134.89(4) . .
I7 Pb3 I6 Pb2 40.05(3) . .
I11 Pb3 I6 Pb2 -125.08(4) 4_576 .
I2 Pb2 I6 Pb3 144.74(4) . .
I1 Pb2 I6 Pb3 93.50(18) . .
I8 Pb2 I6 Pb3 -127.47(4) . .
I7 Pb2 I6 Pb3 -39.77(3) . .
I10 Pb2 I6 Pb3 45.55(3) 4_576 .
O9 Pb3 I7 Pb2 123.8(5) 4_576 .
I9 Pb3 I7 Pb2 -136.99(4) . .
I6 Pb3 I7 Pb2 -40.99(4) . .
I11 Pb3 I7 Pb2 52.70(17) 4_576 .
I2 Pb2 I7 Pb3 64.5(2) . .
I1 Pb2 I7 Pb3 -132.46(4) . .
I8 Pb2 I7 Pb3 137.87(4) . .
I10 Pb2 I7 Pb3 -49.55(3) 4_576 .
I6 Pb2 I7 Pb3 38.10(3) . .
I2 Pb2 I8 Pb4 -56.04(8) . .
I1 Pb2 I8 Pb4 30.32(8) . .
I7 Pb2 I8 Pb4 133.69(8) . .
I10 Pb2 I8 Pb4 84.4(2) 4_576 .
I6 Pb2 I8 Pb4 -141.41(8) . .
O9 Pb4 I8 Pb2 154.7(4) . .
I5 Pb4 I8 Pb2 -29.95(9) . .
I11 Pb4 I8 Pb2 -125.16(8) . .
I10 Pb4 I8 Pb2 125.4(3) . .
I4 Pb4 I8 Pb2 60.86(8) . .
O9 Pb4 I10 Pb2 38.0(4) . 4_575
I5 Pb4 I10 Pb2 -137.12(8) . 4_575
I11 Pb4 I10 Pb2 -42.07(9) . 4_575
I4 Pb4 I10 Pb2 131.77(8) . 4_575
I8 Pb4 I10 Pb2 67.4(3) . 4_575
O9 Pb4 I11 Pb3 -37.1(5) . 4_575
I5 Pb4 I11 Pb3 139.16(4) . 4_575
I10 Pb4 I11 Pb3 47.38(3) . 4_575
I4 Pb4 I11 Pb3 -50.3(4) . 4_575
I8 Pb4 I11 Pb3 -125.33(4) . 4_575
O8 Nd1 O1 S1 6.2(9) . .
O6 Nd1 O1 S1 75.0(11) . .
O7 Nd1 O1 S1 135.1(11) . .
O3 Nd1 O1 S1 -72.2(10) . .
O2 Nd1 O1 S1 -146.0(11) . .
O4 Nd1 O1 S1 -176.5(9) . .
O5 Nd1 O1 S1 -21.8(15) . .
O8 Nd1 O2 S2B -7(2) . .
O6 Nd1 O2 S2B 146.6(16) . .
O7 Nd1 O2 S2B 112.4(18) . .
O3 Nd1 O2 S2B -53.4(17) . .
O4 Nd1 O2 S2B -163.5(19) . .
O1 Nd1 O2 S2B 34.6(17) . .
O5 Nd1 O2 S2B -109.9(17) . .
O8 Nd1 O2 S2A -55.7(17) . .
O6 Nd1 O2 S2A 97.6(15) . .
O7 Nd1 O2 S2A 63.4(14) . .
O3 Nd1 O2 S2A -102.4(14) . .
O4 Nd1 O2 S2A 147.5(15) . .
O1 Nd1 O2 S2A -14.4(13) . .
O5 Nd1 O2 S2A -158.9(13) . .
O8 Nd1 O3 S3 75.8(15) . .
O6 Nd1 O3 S3 24(2) . .
O7 Nd1 O3 S3 -159.2(12) . .
O2 Nd1 O3 S3 -134.1(16) . .
O4 Nd1 O3 S3 -67.2(16) . .
O1 Nd1 O3 S3 148.5(16) . .
O5 Nd1 O3 S3 -2.4(15) . .
O8 Nd1 O4 S4 167.7(10) . .
O6 Nd1 O4 S4 111.1(14) . .
O7 Nd1 O4 S4 39.3(13) . .
O3 Nd1 O4 S4 -106.0(13) . .
O2 Nd1 O4 S4 -38.9(12) . .
O1 Nd1 O4 S4 -7.9(19) . .
O5 Nd1 O4 S4 -172.1(15) . .
O8 Nd1 O5 S5 117.7(12) . .
O6 Nd1 O5 S5 34.7(11) . .
O7 Nd1 O5 S5 -0.6(15) . .
O3 Nd1 O5 S5 -161.4(12) . .
O2 Nd1 O5 S5 -104.8(11) . .
O4 Nd1 O5 S5 -50.2(10) . .
O1 Nd1 O5 S5 145.2(8) . .
O8 Nd1 O6 S6 163.6(13) . .
O7 Nd1 O6 S6 36.7(12) . .
O3 Nd1 O6 S6 -145.3(11) . .
O2 Nd1 O6 S6 1.4(18) . .
O4 Nd1 O6 S6 -46.4(12) . .
O1 Nd1 O6 S6 99.3(12) . .
O5 Nd1 O6 S6 -119.0(13) . .
O8 Nd1 O7 S7 125.3(11) . .
O6 Nd1 O7 S7 -169.8(13) . .
O3 Nd1 O7 S7 12.4(17) . .
O2 Nd1 O7 S7 -12.3(11) . .
O4 Nd1 O7 S7 -86.8(12) . .
O1 Nd1 O7 S7 66.8(12) . .
O5 Nd1 O7 S7 -133.7(11) . .
O6 Nd1 O8 S8 38.6(13) . .
O7 Nd1 O8 S8 99.0(13) . .
O3 Nd1 O8 S8 -113.1(14) . .
O2 Nd1 O8 S8 -158.5(11) . .
O4 Nd1 O8 S8 -18.2(19) . .
O1 Nd1 O8 S8 159.1(14) . .
O5 Nd1 O8 S8 -37.9(13) . .
Nd1 O1 S1 C1 89.1(12) . .
Nd1 O1 S1 C2 -168.8(10) . .
S2B O2 S2A C4A -28.0(17) . .
Nd1 O2 S2A C4A 96.8(19) . .
S2B O2 S2A C3 68.2(13) . .
Nd1 O2 S2A C3 -166.9(12) . .
S2A O2 S2B C4B 31.1(19) . .
Nd1 O2 S2B C4B -63(3) . .
S2A O2 S2B C3 -73.5(13) . .
Nd1 O2 S2B C3 -167.2(15) . .
Nd1 O3 S3 C6 -157.6(15) . .
Nd1 O3 S3 C5 93.5(17) . .
Nd1 O4 S4 C8 115.4(13) . .
Nd1 O4 S4 C7 -142.2(13) . .
Nd1 O5 S5 C10 -116.2(12) . .
Nd1 O5 S5 C9 146.4(11) . .
Nd1 O6 S6 C11 143.8(13) . .
Nd1 O6 S6 C12 -118.8(13) . .
Nd1 O7 S7 C13 155.9(12) . .
Nd1 O7 S7 C14 -100.3(13) . .
Nd1 O8 S8 C15 -154.4(12) . .
Nd1 O8 S8 C16 102.7(14) . .
O2 S2B C3 S2A 71.1(16) . .
C4B S2B C3 S2A -51.3(19) . .
O2 S2A C3 S2B -66.9(15) . .
C4A S2A C3 S2B 34.8(18) . .
I5 Pb4 O9 S9 155(4) . .
I11 Pb4 O9 S9 -166.8(15) . .
I10 Pb4 O9 S9 101.4(15) . .
I4 Pb4 O9 S9 11.8(15) . .
I8 Pb4 O9 S9 -74.8(14) . .
I5 Pb4 O9 Pb3 8(5) . 4_575
I11 Pb4 O9 Pb3 46.2(5) . 4_575
I10 Pb4 O9 Pb3 -45.6(5) . 4_575
I4 Pb4 O9 Pb3 -135.3(5) . 4_575
I8 Pb4 O9 Pb3 138.2(5) . 4_575
Pb3 O9 S9 C18 57(2) 4_575 .
Pb4 O9 S9 C18 -74.6(19) . .
Pb3 O9 S9 C17 -50(2) 4_575 .
Pb4 O9 S9 C17 178.7(14) . .
